data_7235700
loop_
_publ_author_name
'Gao, Haixiang'
'Shreeve, Jean'ne M.'

_publ_section_title
;
 Trinitroethyl -- a functionality leading to energetic compounds with high
 nitro content
;
_journal_issue 47
_journal_name_full 'RSC Advances'
_journal_page_first 24874
_journal_paper_doi 10.1039/c4ra03885a
_journal_volume 4
_journal_year 2014
_chemical_formula_moiety 'C4 H3 N7 O12'
_chemical_formula_sum 'C4 H3 N7 O12'
_chemical_formula_weight 341.13
_chemical_name_systematic
; 
 (E)-2,2,2-trinitro-N-(2,2,2-trinitroethylidene)ethanamine 
;
_space_group_IT_number 61
_space_group_name_Hall '-P 2ac 2ab'
_space_group_name_H-M_alt 'P b c a'
_symmetry_cell_setting orthorhombic
_symmetry_space_group_name_H-M 'P b c a'
_atom_sites_solution_hydrogens geom
_atom_sites_solution_primary direct
_atom_sites_solution_secondary difmap
_audit_creation_date 2013-09-23
_audit_creation_method 'from SHELXTL CIF, local template and enCIFer'
_cell_angle_alpha 90.00
_cell_angle_beta 90.00
_cell_angle_gamma 90.00
_cell_formula_units_Z 8
_cell_length_a 12.523(2)
_cell_length_b 11.3630(19)
_cell_length_c 16.558(3)
_cell_measurement_temperature 150(2)
_cell_volume 2356.2(7)
_computing_cell_refinement 'Bruker APEX2 v2010.3-0 (Bruker, 2009)'
_computing_data_collection 'Bruker APEX2 v2010.3-0 (Bruker, 2009)'
_computing_data_reduction
;
Bruker SAINT v7.68A (Bruker, 2009), Bruker XPREP v2008/2 (Bruker, 2008)
;
_computing_molecular_graphics 'Bruker SHELXTL v2008/4 (Bruker, 2008)'
_computing_publication_material 'Bruker SHELXTL v2008/4 (Bruker, 2008)'
_computing_structure_refinement 'Bruker SHELXTL v2008/4 (Bruker, 2008)'
_computing_structure_solution 'Bruker SHELXTL v2008/4 (Bruker, 2008)'
_diffrn_ambient_temperature 150(2)
_diffrn_measured_fraction_theta_full 0.992
_diffrn_measured_fraction_theta_max 0.992
_diffrn_measurement_device_type 'Bruker SMART APEX II CCD'
_diffrn_measurement_method '\w scans'
_diffrn_radiation_monochromator graphite
_diffrn_radiation_source 'fine focus sealed tube'
_diffrn_radiation_type MoK\a
_diffrn_radiation_wavelength 0.71073
_diffrn_reflns_av_R_equivalents 0.0547
_diffrn_reflns_av_sigmaI/netI 0.0281
_diffrn_reflns_limit_h_max 15
_diffrn_reflns_limit_h_min -15
_diffrn_reflns_limit_k_max 14
_diffrn_reflns_limit_k_min -14
_diffrn_reflns_limit_l_max 20
_diffrn_reflns_limit_l_min -20
_diffrn_reflns_number 19773
_diffrn_reflns_theta_full 26.44
_diffrn_reflns_theta_max 26.44
_diffrn_reflns_theta_min 2.46
_exptl_absorpt_coefficient_mu 0.195
_exptl_absorpt_correction_T_max 0.9961
_exptl_absorpt_correction_T_min 0.9583
_exptl_absorpt_correction_type multi-scan
_exptl_absorpt_process_details 'SADABS v2008/1 (Bruker, 2008)'
_exptl_crystal_colour colorless
_exptl_crystal_density_diffrn 1.923
_exptl_crystal_density_method 'not measured'
_exptl_crystal_description plate
_exptl_crystal_F_000 1376
_exptl_crystal_size_max 0.22
_exptl_crystal_size_mid 0.10
_exptl_crystal_size_min 0.02
_refine_diff_density_max 0.226
_refine_diff_density_min -0.302
_refine_diff_density_rms 0.050
_refine_ls_extinction_method none
_refine_ls_goodness_of_fit_ref 1.029
_refine_ls_hydrogen_treatment constr
_refine_ls_matrix_type full
_refine_ls_number_parameters 208
_refine_ls_number_reflns 2409
_refine_ls_number_restraints 0
_refine_ls_restrained_S_all 1.029
_refine_ls_R_factor_all 0.0527
_refine_ls_R_factor_gt 0.0319
_refine_ls_shift/su_max 0.001
_refine_ls_shift/su_mean 0.000
_refine_ls_structure_factor_coef Fsqd
_refine_ls_weighting_details 'calc w=1/[\s^2^(Fo^2^)+(0.0424P)^2^+0.4336P] where P=(Fo^2^+2Fc^2^)/3'
_refine_ls_weighting_scheme calc
_refine_ls_wR_factor_gt 0.0725
_refine_ls_wR_factor_ref 0.0826
_reflns_number_gt 1793
_reflns_number_total 2409
_reflns_threshold_expression I>2\s(I)
_cod_data_source_file c4ra03885a2.cif
_cod_data_source_block shrv250
_cod_depositor_comments
;
The following automatic conversions were performed:

data item '_symmetry_cell_setting' value 'Orthorhombic' was changed
to 'orthorhombic' in accordance with the
/home/saulius/struct/COD-crude-data/automatic-downloads/DataCite-retrospective/RSC/depositions/lib/dictionaries/cif_core.dic
dictionary named 'cif_core.dic' version 2.4.2 last updated on
2011-04-26.

Automatic conversion script
Id: cif_fix_values 6909 2019-04-08 15:41:33Z antanas 
;
_cod_original_sg_symbol_H-M Pbca
_cod_database_code 7235700

loop_
_symmetry_equiv_pos_as_xyz
'x, y, z'
'x+1/2, -y+1/2, -z'
'-x, y+1/2, -z+1/2'
'-x+1/2, -y, z+1/2'
'-x, -y, -z'
'-x-1/2, y-1/2, z'
'x, -y-1/2, z-1/2'
'x-1/2, y, -z-1/2'

loop_
_atom_site_label
_atom_site_type_symbol
_atom_site_fract_x
_atom_site_fract_y
_atom_site_fract_z
_atom_site_U_iso_or_equiv
_atom_site_adp_type
_atom_site_occupancy
_atom_site_symmetry_multiplicity
_atom_site_calc_flag
_atom_site_refinement_flags
C1 C 0.91810(13) 0.57450(13) 0.72239(10) 0.0174(4) Uani 1 1 d .
C2 C 0.88391(15) 0.68786(14) 0.68104(10) 0.0215(4) Uani 1 1 d .
H2A H 0.8444 0.7391 0.7191 0.026 Uiso 1 1 calc R
H2B H 0.9469 0.7314 0.6607 0.026 Uiso 1 1 calc R
N3 N 0.81522(11) 0.65160(12) 0.61434(8) 0.0214(3) Uani 1 1 d .
C4 C 0.78306(13) 0.72683(14) 0.56506(10) 0.0195(4) Uani 1 1 d .
H4 H 0.8035 0.8071 0.5694 0.023 Uiso 1 1 calc R
C5 C 0.71035(13) 0.68517(13) 0.49823(10) 0.0173(4) Uani 1 1 d .
N6 N 1.00107(12) 0.50474(12) 0.67488(9) 0.0237(3) Uani 1 1 d .
O7 O 1.01925(11) 0.53760(12) 0.60679(8) 0.0361(3) Uani 1 1 d .
O8 O 1.04147(11) 0.42243(11) 0.71072(9) 0.0351(3) Uani 1 1 d .
N9 N 0.82044(11) 0.49706(12) 0.73446(8) 0.0209(3) Uani 1 1 d .
O10 O 0.74976(11) 0.54295(11) 0.77353(8) 0.0332(3) Uani 1 1 d .
O11 O 0.81870(11) 0.40107(10) 0.70234(8) 0.0300(3) Uani 1 1 d .
N12 N 0.96992(11) 0.59600(12) 0.80359(8) 0.0209(3) Uani 1 1 d .
O13 O 1.03823(10) 0.67285(10) 0.80293(8) 0.0290(3) Uani 1 1 d .
O14 O 0.94327(11) 0.53543(12) 0.86019(8) 0.0333(3) Uani 1 1 d .
N15 N 0.70245(11) 0.55151(11) 0.49856(8) 0.0194(3) Uani 1 1 d .
O16 O 0.64589(10) 0.51040(10) 0.55076(8) 0.0291(3) Uani 1 1 d .
O17 O 0.75701(10) 0.49912(10) 0.45003(7) 0.0280(3) Uani 1 1 d .
N18 N 0.59815(11) 0.73572(12) 0.50501(8) 0.0212(3) Uani 1 1 d .
O19 O 0.59232(11) 0.82788(10) 0.54152(8) 0.0308(3) Uani 1 1 d .
O20 O 0.52659(10) 0.68227(12) 0.47202(8) 0.0344(3) Uani 1 1 d .
N21 N 0.75287(13) 0.72211(12) 0.41536(8) 0.0234(3) Uani 1 1 d .
O22 O 0.84796(11) 0.74161(12) 0.41321(8) 0.0345(3) Uani 1 1 d .
O23 O 0.68977(12) 0.72731(13) 0.36005(8) 0.0384(4) Uani 1 1 d .

loop_
_atom_site_aniso_label
_atom_site_aniso_U_11
_atom_site_aniso_U_22
_atom_site_aniso_U_33
_atom_site_aniso_U_23
_atom_site_aniso_U_13
_atom_site_aniso_U_12
C1 0.0177(9) 0.0162(8) 0.0183(8) -0.0026(6) -0.0001(7) -0.0019(6)
C2 0.0271(10) 0.0151(8) 0.0223(9) -0.0005(7) -0.0047(8) -0.0007(7)
N3 0.0268(8) 0.0174(7) 0.0200(7) -0.0003(6) -0.0039(6) -0.0011(6)
C4 0.0217(9) 0.0142(7) 0.0225(8) -0.0018(7) -0.0012(7) -0.0012(7)
C5 0.0197(9) 0.0118(7) 0.0204(8) 0.0003(6) 0.0011(7) 0.0009(6)
N6 0.0218(8) 0.0182(7) 0.0310(8) -0.0049(7) 0.0035(7) -0.0038(6)
O7 0.0396(8) 0.0373(8) 0.0314(7) -0.0054(6) 0.0155(7) -0.0062(6)
O8 0.0309(8) 0.0218(6) 0.0527(9) -0.0030(6) -0.0027(7) 0.0078(6)
N9 0.0212(8) 0.0224(7) 0.0191(7) 0.0023(6) -0.0028(6) -0.0039(6)
O10 0.0226(7) 0.0423(8) 0.0346(7) -0.0047(6) 0.0069(6) -0.0008(6)
O11 0.0375(8) 0.0208(6) 0.0317(7) -0.0021(5) -0.0007(6) -0.0102(5)
N12 0.0214(8) 0.0186(7) 0.0227(7) -0.0015(6) -0.0030(6) 0.0024(6)
O13 0.0302(7) 0.0226(6) 0.0342(7) -0.0013(5) -0.0087(6) -0.0078(5)
O14 0.0367(8) 0.0390(8) 0.0241(7) 0.0095(6) -0.0048(6) -0.0058(6)
N15 0.0202(7) 0.0138(7) 0.0243(7) -0.0008(6) -0.0049(7) 0.0001(6)
O16 0.0321(7) 0.0184(6) 0.0369(7) 0.0036(6) 0.0073(6) -0.0050(5)
O17 0.0315(7) 0.0200(6) 0.0325(7) -0.0077(5) 0.0018(6) 0.0053(5)
N18 0.0226(8) 0.0184(7) 0.0225(7) 0.0014(6) 0.0007(6) 0.0041(6)
O19 0.0378(8) 0.0197(6) 0.0347(7) -0.0058(5) 0.0027(6) 0.0080(6)
O20 0.0231(7) 0.0338(7) 0.0461(8) -0.0077(6) -0.0094(7) 0.0011(6)
N21 0.0323(9) 0.0163(7) 0.0216(7) 0.0000(6) 0.0025(7) -0.0018(7)
O22 0.0287(8) 0.0386(8) 0.0362(8) 0.0017(6) 0.0095(6) -0.0032(6)
O23 0.0483(9) 0.0446(8) 0.0223(7) 0.0072(6) -0.0073(7) -0.0083(7)

loop_
_atom_type_symbol
_atom_type_description
_atom_type_scat_dispersion_real
_atom_type_scat_dispersion_imag
_atom_type_scat_source
C C 0.0033 0.0016 'International Tables Vol C Tables 4.2.6.8 and 6.1.1.4'
H H 0.0000 0.0000 'International Tables Vol C Tables 4.2.6.8 and 6.1.1.4'
N N 0.0061 0.0033 'International Tables Vol C Tables 4.2.6.8 and 6.1.1.4'
O O 0.0106 0.0060 'International Tables Vol C Tables 4.2.6.8 and 6.1.1.4'

loop_
_geom_angle_atom_site_label_1
_geom_angle_atom_site_label_2
_geom_angle_atom_site_label_3
_geom_angle
N12 C1 N9 108.77(12)
N12 C1 C2 112.60(12)
N9 C1 C2 108.85(13)
N12 C1 N6 104.48(12)
N9 C1 N6 108.36(12)
C2 C1 N6 113.58(13)
N3 C2 C1 105.53(12)
N3 C2 H2A 110.6
C1 C2 H2A 110.6
N3 C2 H2B 110.6
C1 C2 H2B 110.6
H2A C2 H2B 108.8
C4 N3 C2 119.44(14)
N3 C4 C5 117.33(15)
N3 C4 H4 121.3
C5 C4 H4 121.3
C4 C5 N15 110.46(13)
C4 C5 N18 112.61(13)
N15 C5 N18 108.44(13)
C4 C5 N21 111.18(13)
N15 C5 N21 107.43(12)
N18 C5 N21 106.49(12)
O7 N6 O8 127.83(15)
O7 N6 C1 116.65(14)
O8 N6 C1 115.53(14)
O11 N9 O10 127.33(14)
O11 N9 C1 118.50(13)
O10 N9 C1 114.09(13)
O14 N12 O13 127.33(14)
O14 N12 C1 118.57(13)
O13 N12 C1 114.05(13)
O16 N15 O17 127.86(14)
O16 N15 C5 115.18(13)
O17 N15 C5 116.84(13)
O19 N18 O20 127.82(15)
O19 N18 C5 114.76(14)
O20 N18 C5 117.38(13)
O23 N21 O22 127.60(15)
O23 N21 C5 117.66(15)
O22 N21 C5 114.74(14)

loop_
_geom_bond_atom_site_label_1
_geom_bond_atom_site_label_2
_geom_bond_distance
C1 N12 1.513(2)
C1 N9 1.520(2)
C1 C2 1.520(2)
C1 N6 1.525(2)
C2 N3 1.459(2)
C2 H2A 0.9900
C2 H2B 0.9900
N3 C4 1.248(2)
C4 C5 1.509(2)
C4 H4 0.9500
C5 N15 1.522(2)
C5 N18 1.522(2)
C5 N21 1.531(2)
N6 O7 1.2094(19)
N6 O8 1.2176(19)
N9 O11 1.2137(18)
N9 O10 1.2140(18)
N12 O14 1.2098(18)
N12 O13 1.2224(18)
N15 O16 1.2112(18)
N15 O17 1.2112(18)
N18 O19 1.2114(18)
N18 O20 1.2126(18)
N21 O23 1.211(2)
N21 O22 1.212(2)

loop_
_geom_torsion_atom_site_label_1
_geom_torsion_atom_site_label_2
_geom_torsion_atom_site_label_3
_geom_torsion_atom_site_label_4
_geom_torsion
N12 C1 C2 N3 -167.44(13)
N9 C1 C2 N3 -46.75(16)
N6 C1 C2 N3 74.06(17)
C1 C2 N3 C4 -173.52(15)
C2 N3 C4 C5 -178.74(14)
N3 C4 C5 N15 -7.6(2)
N3 C4 C5 N18 113.84(17)
N3 C4 C5 N21 -126.75(16)
N12 C1 N6 O7 -132.61(14)
N9 C1 N6 O7 111.55(16)
C2 C1 N6 O7 -9.5(2)
N12 C1 N6 O8 47.08(17)
N9 C1 N6 O8 -68.76(17)
C2 C1 N6 O8 170.15(14)
N12 C1 N9 O11 -117.85(15)
C2 C1 N9 O11 119.13(15)
N6 C1 N9 O11 -4.84(19)
N12 C1 N9 O10 65.28(17)
C2 C1 N9 O10 -57.74(17)
N6 C1 N9 O10 178.30(13)
N9 C1 N12 O14 13.88(19)
C2 C1 N12 O14 134.61(16)
N6 C1 N12 O14 -101.68(16)
N9 C1 N12 O13 -168.31(13)
C2 C1 N12 O13 -47.57(19)
N6 C1 N12 O13 76.13(15)
C4 C5 N15 O16 76.49(17)
N18 C5 N15 O16 -47.36(17)
N21 C5 N15 O16 -162.08(14)
C4 C5 N15 O17 -99.81(16)
N18 C5 N15 O17 136.34(14)
N21 C5 N15 O17 21.62(19)
C4 C5 N18 O19 24.68(19)
N15 C5 N18 O19 147.24(13)
N21 C5 N18 O19 -97.42(15)
C4 C5 N18 O20 -157.35(14)
N15 C5 N18 O20 -34.80(19)
N21 C5 N18 O20 80.54(16)
C4 C5 N21 O23 -157.88(14)
N15 C5 N21 O23 81.14(17)
N18 C5 N21 O23 -34.88(18)
C4 C5 N21 O22 22.94(18)
N15 C5 N21 O22 -98.03(15)
N18 C5 N21 O22 145.94(14)
